data_1507446
loop_
_publ_author_name
'Usuda, Hiroyuki'
'Kanai, Motomu'
'Shibasaki, Masakatsu'

_publ_section_title
;
 Studies toward the Total Synthesis of Garsubellin A:&#x2009; A Concise
 Synthesis of the 18-epi-Tricyclic Core
;
_journal_issue 5
_journal_name_full 'Organic Letters'
_journal_page_first 859
_journal_paper_doi 10.1021/ol0255965
_journal_volume 4
_journal_year 2002
_chemical_formula_sum 'C20 H27 I O5'
_chemical_formula_weight 474.33
_space_group_IT_number 2
_symmetry_cell_setting triclinic
_symmetry_Int_Tables_number 2
_symmetry_space_group_name_Hall '-P 1'
_symmetry_space_group_name_H-M 'P -1'
_cell_angle_alpha 90
_cell_angle_beta 90
_cell_angle_gamma 90
_cell_formula_units_Z 4
_cell_length_a 16.2206(7)
_cell_length_b 22.134(1)
_cell_length_c 11.6664(4)
_cell_measurement_reflns_used 46903
_cell_measurement_temperature 296.2
_cell_measurement_theta_max 27.5
_cell_measurement_theta_min 1.7
_cell_volume 4188.5(3)
_computing_cell_refinement PROCESS-AUTO
_computing_data_collection PROCESS-AUTO
_computing_data_reduction 'teXsan Ver. 1.10'
_computing_publication_material 'teXsan Ver. 1.10'
_computing_structure_refinement 'teXsan Ver. 1.10'
_computing_structure_solution SIR97
_diffrn_measured_fraction_theta_full 0.2746
_diffrn_measured_fraction_theta_max 0.2746
_diffrn_measurement_device_type 'Rigaku RAXIS-RAPID Imaging Plate'
_diffrn_measurement_method \w
_diffrn_radiation_type 'Mo K\a'
_diffrn_radiation_wavelength 0.7107
_diffrn_reflns_av_R_equivalents 0.022
_diffrn_reflns_limit_h_max 21
_diffrn_reflns_limit_h_min -20
_diffrn_reflns_limit_k_max 28
_diffrn_reflns_limit_k_min -28
_diffrn_reflns_limit_l_max 15
_diffrn_reflns_limit_l_min -14
_diffrn_reflns_number 17504
_diffrn_reflns_theta_full 27.48
_diffrn_reflns_theta_max 27.48
_exptl_absorpt_coefficient_mu 0.778
_exptl_absorpt_correction_type none
_exptl_crystal_colour colorless
_exptl_crystal_density_diffrn 0.752
_exptl_crystal_density_method 'not measured'
_exptl_crystal_description block
_exptl_crystal_size_max 0.400
_exptl_crystal_size_mid 0.200
_exptl_crystal_size_min 0.200
_refine_diff_density_max 0.50
_refine_diff_density_min -0.56
_refine_ls_abs_structure_Flack 0.00000
_refine_ls_extinction_method none
_refine_ls_goodness_of_fit_ref 1.007
_refine_ls_hydrogen_treatment noref
_refine_ls_number_parameters 1041
_refine_ls_number_reflns 5242
_refine_ls_R_factor_gt 0.0494
_refine_ls_shift/su_max 0.8710
_refine_ls_structure_factor_coef Fsqd
_refine_ls_weighting_details 'w = 1/[\s^2^(Fo^2^) + (0.05000(Max(Fo^2^,0) + 2Fc^2^)/3)^2^]'
_refine_ls_weighting_scheme calc
_refine_ls_wR_factor_ref 0.1332
_reflns_number_gt 3296
_reflns_number_total 1753
_reflns_threshold_expression F^2^>2.0\s(F^2^)
_cod_data_source_file ol0255965_s2.cif
_cod_data_source_block 020118HU
_cod_original_cell_volume 4188.6(3)
_cod_original_sg_symbol_H-M 'P -1         '
_cod_original_formula_sum 'C20 H27 I O5 '
_cod_database_code 1507446

loop_
_symmetry_equiv_pos_as_xyz
x,y,z
-x,-y,-z

loop_
_atom_site_label
_atom_site_type_symbol
_atom_site_fract_x
_atom_site_fract_y
_atom_site_fract_z
_atom_site_U_iso_or_equiv
_atom_site_adp_type
_atom_site_occupancy
_atom_site_calc_flag
I(1) I 0.35964(4) 0.44458(3) 0.13283(8) 0.0523(3) Uani 1.00 d
I(2) I 0.86009(4) 0.05537(4) 0.36726(8) 0.0525(3) Uani 1.00 d
I(3) I 0.64003(4) -0.05525(4) 0.36748(9) 0.0526(3) Uani 1.00 d
I(4) I 0.14020(5) 0.55523(4) 0.13287(9) 0.0513(3) Uani 1.00 d
O(122) O 0.8522(5) 0.1204(5) 0.6147(10) 0.082(4) Uani 1.00 d
O(123) O 0.6779(5) 0.1028(4) 0.2910(8) 0.049(3) Uani 1.00 d
O(124) O 0.6296(7) 0.2436(5) 0.546(1) 0.069(4) Uani 1.00 d
O(125) O 0.8240(6) -0.1044(5) 0.2951(9) 0.042(3) Uani 1.00 d
O(126) O 0.3525(6) 0.3786(5) -0.112(1) 0.074(4) Uani 1.00 d
O(131) O 0.1275(6) 0.2574(4) -0.047(1) 0.077(4) Uani 1.00 d
O(132) O 0.5088(5) 0.0497(4) 0.272(1) 0.075(4) Uani 1.00 d
O(133) O 0.6476(7) -0.1200(7) 0.614(1) 0.075(5) Uani 1.00 d
O(136) O 0.3227(5) 0.6023(5) 0.2077(9) 0.054(3) Uani 1.00 d
O(138) O 0.2449(8) 0.2636(6) -0.2813(8) 0.052(4) Uani 1.00 d
O(139) O 0.1460(6) 0.6216(6) -0.1113(8) 0.068(4) Uani 1.00 d
O(141) O 0.9911(5) -0.0496(4) 0.2754(9) 0.053(3) Uani 1.00 d
O(142) O 0.0092(7) 0.4503(5) 0.227(1) 0.056(4) Uani 1.00 d
O(144) O 0.3708(7) 0.7426(4) -0.044(1) 0.065(5) Uani 1.00 d
O(146) O 0.1773(6) 0.3970(4) 0.2072(9) 0.053(3) Uani 1.00 d
O(147) O 0.7427(7) 0.2367(6) 0.780(1) 0.105(5) Uani 1.00 d
O(148) O 0.4903(7) 0.5498(5) 0.2270(10) 0.067(4) Uani 1.00 d
O(149) O 0.257(2) 0.736(1) -0.279(2) 0.13(1) Uani 1.00 d
O(150) O 0.8725(6) -0.2442(5) 0.550(1) 0.067(5) Uani 1.00 d
O(151) O 0.7542(9) -0.2377(8) 0.782(1) 0.092(6) Uani 1.00 d
C(26) C 0.7694(7) 0.1060(6) 0.448(1) 0.049(3) Uani 1.00 d
C(32) C 0.1568(7) 0.3094(6) -0.047(1) 0.050(4) Uani 1.00 d
C(44) C 0.2306(8) 0.6045(6) 0.049(1) 0.048(4) Uani 1.00 d
C(47) C 0.1301(8) 0.4250(7) -0.131(1) 0.040(4) Uani 1.00 d
C(49) C 0.8045(8) -0.1163(7) 0.400(1) 0.034(3) Uani 1.00 d
C(53) C 0.7190(8) 0.1675(7) 0.625(1) 0.058(4) Uani 1.00 d
C(55) C 0.2619(8) 0.2809(7) -0.189(1) 0.063(5) Uani 1.00 d
C(59) C 0.7307(7) -0.1059(6) 0.453(1) 0.038(3) Uani 1.00 d
C(64) C 0.6550(8) 0.1916(7) 0.546(1) 0.052(4) Uani 1.00 d
C(67) C 0.1957(8) 0.3831(7) 0.100(1) 0.046(4) Uani 1.00 d
C(68) C 0.8953(9) -0.1331(7) 0.253(2) 0.059(5) Uani 1.00 d
C(70) C 0.0675(8) 0.3329(6) 0.145(1) 0.051(4) Uani 1.00 d
C(71) C 0.5788(7) 0.0959(6) 0.537(1) 0.040(4) Uani 1.00 d
C(75) C 0.9287(10) -0.1662(8) 0.363(2) 0.059(5) Uani 1.00 d
C(81) C 0.6256(7) 0.1430(6) 0.457(1) 0.039(3) Uani 1.00 d
C(82) C 0.763(1) 0.2238(7) 0.677(2) 0.084(6) Uani 1.00 d
C(84) C 0.6937(7) 0.1165(5) 0.402(1) 0.043(3) Uani 1.00 d
C(91) C 0.956(1) -0.0929(7) 0.194(1) 0.063(5) Uani 1.00 d
C(92) C 0.8433(8) -0.1904(6) 0.539(1) 0.043(4) Uani 1.00 d
C(94) C 0.1029(9) 0.3641(7) 0.245(1) 0.048(4) Uani 1.00 d
C(96) C 0.3766(7) 0.6461(6) 0.036(1) 0.031(4) Uani 1.00 d
C(98) C 0.1000(9) 0.3411(8) -0.270(1) 0.088(6) Uani 1.00 d
C(99) C 0.3031(8) 0.6161(7) 0.104(1) 0.040(4) Uani 1.00 d
C(100) C 0.4225(8) 0.5971(7) -0.039(1) 0.028(4) Uani 1.00 d
C(103) C 0.4319(8) 0.6677(6) 0.136(1) 0.068(4) Uani 1.00 d
C(105) C 0.5708(10) 0.1670(6) 0.360(1) 0.047(4) Uani 1.00 d
C(107) C 0.2874(9) 0.3723(7) -0.067(1) 0.053(4) Uani 1.00 d
C(113) C 0.7851(8) 0.1285(7) 0.570(1) 0.049(4) Uani 1.00 d
C(117) C 0.2163(9) 0.6304(8) -0.070(2) 0.055(5) Uani 1.00 d
C(119) C 0.0447(10) 0.4078(8) 0.309(2) 0.057(5) Uani 1.00 d
C(125) C 0.8776(8) -0.1451(6) 0.458(1) 0.046(4) Uani 1.00 d
C(127) C 0.2679(7) 0.3954(6) 0.048(1) 0.036(3) Uani 1.00 d
C(128) C 0.0914(10) 0.4455(8) 0.392(1) 0.045(5) Uani 1.00 d
C(129) C 0.6306(9) 0.0721(7) 0.632(1) 0.043(4) Uani 1.00 d
C(130) C 0.6696(9) 0.1229(8) 0.707(1) 0.063(5) Uani 1.00 d
C(131) C 0.600(1) 0.1547(10) 0.775(1) 0.077(7) Uani 1.00 d
C(132) C 0.726(1) 0.0926(9) 0.793(2) 0.086(7) Uani 1.00 d
C(133) C 0.6035(9) 0.1359(6) 0.253(2) 0.048(5) Uani 1.00 d
C(134) C 0.5440(8) 0.0894(6) 0.197(2) 0.066(5) Uani 1.00 d
C(135) C 0.7143(9) -0.1294(8) 0.566(1) 0.056(4) Uani 1.00 d
C(138) C 0.7802(8) -0.1670(7) 0.627(2) 0.060(5) Uani 1.00 d
C(139) C 0.9224(9) -0.0964(6) 0.536(1) 0.082(5) Uani 1.00 d
C(140) C 0.8289(9) -0.1205(7) 0.712(1) 0.065(5) Uani 1.00 d
C(141) C 0.229(1) 0.4057(9) -0.298(1) 0.070(7) Uani 1.00 d
C(142) C 0.320(1) 0.2414(9) -0.113(2) 0.075(6) Uani 1.00 d
C(145) C 0.4759(9) 0.1273(8) 0.135(1) 0.042(4) Uani 1.00 d
C(146) C 0.773(1) -0.0935(9) 0.802(1) 0.072(6) Uani 1.00 d
C(147) C 0.9002(10) -0.1566(9) 0.777(2) 0.088(7) Uani 1.00 d
C(148) C 0.739(1) -0.219(1) 0.683(2) 0.053(6) Uani 1.00 d
C(149) C 0.8698(10) -0.0714(7) 0.631(1) 0.076(5) Uani 1.00 d
C(150) C 0.906(1) -0.0542(9) 0.112(1) 0.046(5) Uani 1.00 d
C(151) C 0.1198(7) 0.3551(6) 0.047(1) 0.039(3) Uani 1.00 d
C(152) C 0.2189(9) 0.3328(6) -0.126(1) 0.049(4) Uani 1.00 d
C(153) C 0.1711(10) 0.3787(7) -0.211(1) 0.042(4) Uani 1.00 d
C(157) C 0.0795(7) 0.4031(7) -0.037(1) 0.043(4) Uani 1.00 d
C(158) C 0.3968(7) 0.6356(6) 0.247(1) 0.050(4) Uani 1.00 d
C(167) C 0.3681(10) 0.5743(7) -0.135(1) 0.046(5) Uani 1.00 d
C(169) C 1.024(1) -0.1293(9) 0.136(2) 0.092(8) Uani 1.00 d
C(172) C 0.457(1) 0.5900(6) 0.302(1) 0.045(4) Uani 1.00 d
C(173) C 0.3448(8) 0.6922(6) -0.042(2) 0.045(5) Uani 1.00 d
C(174) C 0.3283(10) 0.6250(10) -0.210(2) 0.049(6) Uani 1.00 d
C(175) C 0.275(1) 0.5895(10) -0.296(2) 0.119(8) Uani 1.00 d
C(176) C 0.591(1) 0.0531(8) 0.109(2) 0.096(7) Uani 1.00 d
C(178) C -0.023(1) 0.3752(10) 0.365(2) 0.080(8) Uani 1.00 d
C(179) C 0.5224(8) 0.6291(7) 0.366(1) 0.106(6) Uani 1.00 d
C(180) C 0.399(1) 0.6552(10) -0.277(2) 0.055(8) Uani 1.00 d
C(189) C 0.232(2) 0.728(2) -0.177(3) 0.100(8) Uani 1.00 d
C(193) C 0.2778(8) 0.6689(8) -0.129(2) 0.054(5) Uani 1.00 d
C(195) C 0.401(2) 0.215(2) -0.175(2) 0.05(1) Uani 1.00 d
C(198) C 0.4122(10) 0.5522(8) 0.386(1) 0.058(5) Uani 1.00 d
C(199) C 0.173(2) 0.767(1) -0.091(4) 0.18(2) Uani 1.00 d
C(203) C 0.822(1) 0.2542(10) 0.623(3) 0.136(9) Uani 1.00 d
C(204) C 0.292(2) 0.173(1) -0.085(3) 0.19(2) Uani 1.00 d
C(205) C 0.607(1) -0.276(1) 0.678(4) 0.17(1) Uani 1.00 d
C(206) C 0.711(2) -0.322(1) 0.573(2) 0.15(1) Uani 1.00 d
C(207) C 0.677(1) -0.2644(9) 0.620(2) 0.080(7) Uani 1.00 d
C(208) C 0.787(2) 0.319(2) 0.587(3) 0.15(1) Uani 1.00 d
C(209) C 0.888(1) 0.281(1) 0.693(3) 0.26(2) Uani 1.00 d
C(210) C 0.104(2) 0.774(1) -0.164(3) 0.16(1) Uani 1.00 d
C(211) C 0.220(2) 0.821(1) -0.074(1) 0.12(1) Uani 1.00 d
H(5) H 0.1716 0.4496 -0.0976 0.0465 Uiso 1.00 calc
H(6) H 0.0946 0.4502 -0.1765 0.0465 Uiso 1.00 calc
H(7) H 0.8781 -0.1641 0.2017 0.0708 Uiso 1.00 calc
H(8) H 0.0707 0.2899 0.1541 0.0692 Uiso 1.00 calc
H(9) H 0.0106 0.3434 0.1348 0.0692 Uiso 1.00 calc
H(10) H 0.5318 0.1138 0.5689 0.0507 Uiso 1.00 calc
H(11) H 0.5627 0.0622 0.4898 0.0507 Uiso 1.00 calc
H(12) H 0.9225 -0.2086 0.3579 0.0767 Uiso 1.00 calc
H(13) H 0.9839 -0.1559 0.3777 0.0767 Uiso 1.00 calc
H(14) H 0.1203 0.3346 0.2984 0.0575 Uiso 1.00 calc
H(15) H 0.0665 0.3701 -0.3131 0.1021 Uiso 1.00 calc
H(16) H 0.1213 0.3128 -0.3215 0.1021 Uiso 1.00 calc
H(17) H 0.0673 0.3236 -0.2136 0.1021 Uiso 1.00 calc
H(18) H 0.4698 0.6151 -0.0719 0.0429 Uiso 1.00 calc
H(19) H 0.4385 0.5644 0.0087 0.0429 Uiso 1.00 calc
H(20) H 0.4878 0.6559 0.1234 0.0775 Uiso 1.00 calc
H(21) H 0.4294 0.7103 0.1435 0.0775 Uiso 1.00 calc
H(22) H 0.5147 0.1563 0.3722 0.0684 Uiso 1.00 calc
H(23) H 0.5751 0.2096 0.3525 0.0684 Uiso 1.00 calc
H(24) H 0.1152 0.4241 0.4491 0.0461 Uiso 1.00 calc
H(25) H 0.1301 0.4713 0.3530 0.0461 Uiso 1.00 calc
H(26) H 0.0505 0.4743 0.4265 0.0461 Uiso 1.00 calc
H(27) H 0.5979 0.0464 0.6763 0.0470 Uiso 1.00 calc
H(28) H 0.6747 0.0495 0.5972 0.0470 Uiso 1.00 calc
H(29) H 0.6247 0.1826 0.8261 0.0842 Uiso 1.00 calc
H(30) H 0.5644 0.1725 0.7246 0.0842 Uiso 1.00 calc
H(31) H 0.5722 0.1241 0.8201 0.0842 Uiso 1.00 calc
H(32) H 0.6964 0.0643 0.8339 0.1014 Uiso 1.00 calc
H(33) H 0.7686 0.0738 0.7484 0.1014 Uiso 1.00 calc
H(34) H 0.7489 0.1229 0.8392 0.1014 Uiso 1.00 calc
H(35) H 0.6178 0.1652 0.1944 0.0672 Uiso 1.00 calc
H(36) H 0.9702 -0.1162 0.5686 0.1037 Uiso 1.00 calc
H(37) H 0.9412 -0.0643 0.4888 0.1037 Uiso 1.00 calc
H(38) H 0.2699 0.4283 -0.2609 0.0839 Uiso 1.00 calc
H(39) H 0.2492 0.3782 -0.3493 0.0839 Uiso 1.00 calc
H(40) H 0.1951 0.4358 -0.3424 0.0839 Uiso 1.00 calc
H(41) H 0.3329 0.2618 -0.0463 0.0995 Uiso 1.00 calc
H(42) H 0.4451 0.1484 0.1896 0.0522 Uiso 1.00 calc
H(43) H 0.5032 0.1543 0.0845 0.0522 Uiso 1.00 calc
H(44) H 0.4422 0.1004 0.0927 0.0522 Uiso 1.00 calc
H(45) H 0.8010 -0.0633 0.8464 0.0976 Uiso 1.00 calc
H(46) H 0.7275 -0.0706 0.7624 0.0976 Uiso 1.00 calc
H(47) H 0.7473 -0.1213 0.8499 0.0976 Uiso 1.00 calc
H(48) H 0.8783 -0.1862 0.8242 0.1103 Uiso 1.00 calc
H(49) H 0.9359 -0.1744 0.7205 0.1103 Uiso 1.00 calc
H(50) H 0.9316 -0.1280 0.8201 0.1103 Uiso 1.00 calc
H(51) H 0.9040 -0.0467 0.6782 0.0950 Uiso 1.00 calc
H(52) H 0.8276 -0.0484 0.5983 0.0950 Uiso 1.00 calc
H(53) H 0.9402 -0.0255 0.0728 0.0555 Uiso 1.00 calc
H(54) H 0.8793 -0.0787 0.0549 0.0555 Uiso 1.00 calc
H(55) H 0.8637 -0.0320 0.1516 0.0555 Uiso 1.00 calc
H(56) H 0.0640 0.4365 0.0068 0.0498 Uiso 1.00 calc
H(57) H 0.0328 0.3847 -0.0714 0.0498 Uiso 1.00 calc
H(58) H 0.3808 0.6657 0.3006 0.0576 Uiso 1.00 calc
H(59) H 0.4021 0.5484 -0.1815 0.0620 Uiso 1.00 calc
H(60) H 0.3266 0.5494 -0.0999 0.0620 Uiso 1.00 calc
H(61) H 1.0590 -0.1477 0.1878 0.1124 Uiso 1.00 calc
H(62) H 1.0027 -0.1557 0.0813 0.1124 Uiso 1.00 calc
H(63) H 1.0591 -0.0993 0.0915 0.1124 Uiso 1.00 calc
H(64) H 0.2314 0.5683 -0.2488 0.1555 Uiso 1.00 calc
H(65) H 0.2449 0.6190 -0.3385 0.1555 Uiso 1.00 calc
H(66) H 0.3028 0.5633 -0.3367 0.1555 Uiso 1.00 calc
H(67) H 0.5543 0.0264 0.0704 0.0973 Uiso 1.00 calc
H(68) H 0.6165 0.0791 0.0568 0.0973 Uiso 1.00 calc
H(69) H 0.6324 0.0290 0.1470 0.0973 Uiso 1.00 calc
H(70) H -0.0585 0.4006 0.3998 0.0983 Uiso 1.00 calc
H(71) H -0.0533 0.3523 0.3037 0.0983 Uiso 1.00 calc
H(72) H -0.0013 0.3449 0.4144 0.0983 Uiso 1.00 calc
H(73) H 0.5600 0.6021 0.4035 0.1342 Uiso 1.00 calc
H(74) H 0.5533 0.6503 0.3073 0.1342 Uiso 1.00 calc
H(75) H 0.4986 0.6555 0.4160 0.1342 Uiso 1.00 calc
H(76) H 0.4280 0.6268 -0.3174 0.0899 Uiso 1.00 calc
H(77) H 0.3765 0.6858 -0.3194 0.0899 Uiso 1.00 calc
H(78) H 0.4357 0.6729 -0.2179 0.0899 Uiso 1.00 calc
H(79) H 0.4336 0.1966 -0.1164 0.0573 Uiso 1.00 calc
H(80) H 0.3916 0.1950 -0.2358 0.0573 Uiso 1.00 calc
H(81) H 0.4351 0.2534 -0.1944 0.0573 Uiso 1.00 calc
H(82) H 0.3871 0.5759 0.4417 0.0667 Uiso 1.00 calc
H(83) H 0.3726 0.5285 0.3460 0.0667 Uiso 1.00 calc
H(84) H 0.4515 0.5253 0.4208 0.0667 Uiso 1.00 calc
H(85) H 0.1651 0.7447 -0.0082 0.2238 Uiso 1.00 calc
H(86) H 0.8387 0.2360 0.5559 0.2049 Uiso 1.00 calc
H(87) H 0.2330 0.1747 -0.0519 0.1431 Uiso 1.00 calc
H(88) H 0.2803 0.1497 -0.1574 0.1431 Uiso 1.00 calc
H(89) H 0.3228 0.1515 -0.0383 0.1431 Uiso 1.00 calc
H(90) H 0.5804 -0.2428 0.7200 0.2131 Uiso 1.00 calc
H(91) H 0.5678 -0.3026 0.6529 0.2131 Uiso 1.00 calc
H(92) H 0.6262 -0.3009 0.7581 0.2131 Uiso 1.00 calc
H(93) H 0.6749 -0.3509 0.5410 0.1221 Uiso 1.00 calc
H(94) H 0.7613 -0.3215 0.5298 0.1221 Uiso 1.00 calc
H(95) H 0.7336 -0.3491 0.6458 0.1221 Uiso 1.00 calc
H(96) H 0.6575 -0.2420 0.5516 0.0920 Uiso 1.00 calc
H(97) H 0.8301 0.3417 0.5416 0.1767 Uiso 1.00 calc
H(98) H 0.7410 0.3166 0.5327 0.1767 Uiso 1.00 calc
H(99) H 0.7720 0.3441 0.6472 0.1767 Uiso 1.00 calc
H(100) H 0.9161 0.2435 0.7257 0.2071 Uiso 1.00 calc
H(101) H 0.9278 0.3000 0.6486 0.2071 Uiso 1.00 calc
H(102) H 0.8696 0.3029 0.7539 0.2071 Uiso 1.00 calc
H(103) H 0.0544 0.7970 -0.1192 0.2074 Uiso 1.00 calc
H(104) H 0.1117 0.7989 -0.2256 0.2074 Uiso 1.00 calc
H(105) H 0.0741 0.7380 -0.1853 0.2074 Uiso 1.00 calc
H(106) H 0.2805 0.8092 -0.0520 0.1052 Uiso 1.00 calc
H(107) H 0.2287 0.8368 -0.1508 0.1052 Uiso 1.00 calc
H(108) H 0.2032 0.8479 -0.0244 0.1052 Uiso 1.00 calc

loop_
_atom_site_aniso_label
_atom_site_aniso_U_11
_atom_site_aniso_U_22
_atom_site_aniso_U_33
_atom_site_aniso_U_12
_atom_site_aniso_U_13
_atom_site_aniso_U_23
I(1) 0.0376(4) 0.0534(5) 0.0660(6) -0.0016(5) -0.0023(5) -0.0108(6)
I(2) 0.0373(4) 0.0538(6) 0.0662(7) 0.0026(5) 0.0065(6) -0.0116(6)
I(3) 0.0373(5) 0.0530(6) 0.0675(7) 0.0034(6) -0.0031(6) 0.0071(7)
I(4) 0.0370(5) 0.0535(6) 0.0634(7) -0.0012(5) 0.0073(6) 0.0081(7)
O(122) 0.040(5) 0.108(10) 0.098(10) 0.016(7) -0.024(7) -0.040(9)
O(123) 0.040(6) 0.056(8) 0.049(6) 0.012(6) -0.007(6) -0.008(7)
O(124) 0.055(8) 0.049(5) 0.10(1) 0.015(7) 0.000(9) -0.030(9)
O(125) 0.037(5) 0.049(7) 0.039(6) -0.003(6) 0.019(7) 0.003(8)
O(126) 0.038(5) 0.090(10) 0.09(1) 0.004(8) 0.005(6) -0.030(10)
O(131) 0.055(7) 0.054(6) 0.12(1) 0.000(7) 0.004(8) -0.040(8)
O(132) 0.057(7) 0.056(7) 0.11(1) -0.007(6) -0.022(8) -0.009(8)
O(133) 0.045(6) 0.10(1) 0.08(1) 0.01(1) 0.010(9) 0.01(1)
O(136) 0.054(6) 0.059(7) 0.049(6) -0.007(6) -0.012(6) 0.006(6)
O(138) 0.07(1) 0.07(1) 0.014(6) 0.01(1) 0.029(9) 0.024(9)
O(139) 0.051(6) 0.11(1) 0.038(7) -0.026(9) 0.002(7) 0.029(10)
O(141) 0.055(7) 0.043(6) 0.060(8) -0.007(6) 0.021(7) 0.003(7)
O(142) 0.058(8) 0.056(8) 0.053(8) 0.010(8) 0.037(9) 0.002(8)
O(144) 0.054(8) 0.028(6) 0.11(1) 0.017(8) -0.02(1) 0.034(10)
O(146) 0.045(6) 0.065(8) 0.049(6) -0.011(7) 0.012(5) -0.008(8)
O(147) 0.074(9) 0.14(1) 0.099(10) -0.04(1) 0.039(8) -0.07(1)
O(148) 0.065(7) 0.067(8) 0.069(8) 0.007(8) 0.001(8) -0.017(8)
O(149) 0.12(2) 0.12(2) 0.14(2) 0.01(2) -0.02(2) 0.04(3)
O(150) 0.045(8) 0.038(6) 0.12(1) 0.016(8) -0.025(9) 0.03(1)
O(151) 0.12(1) 0.13(1) 0.027(7) -0.08(1) 0.03(1) 0.071(10)
C(26) 0.039(3) 0.050(7) 0.059(8) 0.003(5) -0.003(5) -0.018(8)
C(32) 0.013(5) 0.049(7) 0.09(1) 0.026(7) 0.012(7) -0.042(8)
C(44) 0.046(8) 0.039(10) 0.060(6) -0.002(8) -0.006(6) 0.014(9)
C(47) 0.020(7) 0.06(1) 0.042(6) 0.032(9) 0.015(7) -0.011(10)
C(49) 0.028(5) 0.037(8) 0.038(6) 0.002(8) 0.023(7) -0.013(8)
C(53) 0.045(6) 0.062(8) 0.068(10) -0.006(6) 0.007(7) -0.014(7)
C(55) 0.048(8) 0.09(1) 0.048(8) -0.015(9) 0.014(8) -0.04(1)
C(59) 0.025(5) 0.045(5) 0.043(7) 0.001(6) 0.022(6) -0.006(8)
C(64) 0.028(7) 0.050(5) 0.08(1) 0.006(7) 0.017(9) -0.032(9)
C(67) 0.032(7) 0.05(1) 0.055(8) 0.008(9) 0.013(5) -0.02(1)
C(68) 0.041(5) 0.05(1) 0.09(1) 0.023(8) -0.004(10) -0.03(1)
C(70) 0.053(9) 0.06(1) 0.042(7) -0.021(10) 0.022(8) 0.011(10)
C(71) 0.030(7) 0.043(8) 0.047(8) -0.001(8) 0.018(8) 0.006(7)
C(75) 0.045(10) 0.05(1) 0.08(1) -0.01(1) 0.036(9) 0.00(1)
C(81) 0.032(5) 0.046(8) 0.040(7) -0.004(7) 0.004(6) 0.012(6)
C(82) 0.10(1) 0.07(1) 0.080(9) -0.03(1) -0.004(8) -0.03(1)
C(84) 0.038(5) 0.038(7) 0.055(7) 0.000(6) 0.003(6) -0.012(8)
C(91) 0.08(1) 0.05(1) 0.06(1) 0.004(10) -0.01(1) -0.001(9)
C(92) 0.031(6) 0.038(6) 0.061(9) 0.010(8) -0.018(6) 0.022(8)
C(94) 0.054(8) 0.043(9) 0.047(8) -0.004(8) 0.006(7) 0.025(10)
C(96) 0.012(6) 0.043(7) 0.038(8) 0.008(7) 0.030(6) 0.011(7)
C(98) 0.10(1) 0.12(1) 0.038(7) -0.05(1) -0.012(9) 0.00(1)
C(99) 0.031(8) 0.053(10) 0.035(7) -0.015(9) 0.039(8) 0.004(7)
C(100) 0.020(7) 0.033(10) 0.032(10) 0.025(9) 0.029(8) 0.04(1)
C(103) 0.070(9) 0.053(9) 0.081(8) -0.010(8) -0.038(9) 0.008(9)
C(105) 0.059(9) 0.020(7) 0.06(1) 0.017(9) -0.017(9) 0.028(9)
C(107) 0.065(7) 0.07(1) 0.026(7) -0.037(10) 0.005(6) 0.021(9)
C(113) 0.047(6) 0.051(8) 0.048(8) 0.004(6) -0.009(7) 0.008(9)
C(117) 0.051(9) 0.05(1) 0.066(10) 0.001(10) -0.01(1) 0.025(10)
C(119) 0.050(9) 0.07(1) 0.05(1) -0.001(9) 0.020(10) 0.005(9)
C(125) 0.033(8) 0.046(9) 0.060(9) -0.001(8) 0.008(8) 0.010(8)
C(127) 0.024(5) 0.033(8) 0.050(7) 0.026(7) 0.002(5) -0.009(9)
C(128) 0.05(1) 0.07(1) 0.019(7) 0.03(1) 0.04(1) 0.01(1)
C(129) 0.05(1) 0.057(9) 0.020(7) -0.02(1) 0.035(9) 0.023(8)
C(130) 0.065(9) 0.09(1) 0.034(7) -0.018(10) 0.017(8) -0.020(8)
C(131) 0.07(1) 0.12(2) 0.037(10) -0.04(1) 0.06(1) -0.02(1)
C(132) 0.09(1) 0.08(1) 0.09(2) 0.03(1) -0.03(1) -0.02(1)
C(133) 0.043(7) 0.030(8) 0.07(1) 0.000(7) 0.002(9) 0.02(1)
C(134) 0.043(8) 0.049(9) 0.10(1) 0.013(8) -0.035(9) -0.008(9)
C(135) 0.045(6) 0.08(1) 0.042(7) -0.026(10) 0.002(8) 0.01(1)
C(138) 0.035(6) 0.07(1) 0.08(1) -0.013(9) 0.009(7) 0.000(10)
C(139) 0.081(10) 0.08(1) 0.08(1) -0.035(10) -0.026(9) -0.016(10)
C(140) 0.058(10) 0.07(1) 0.068(10) 0.005(10) -0.010(10) -0.006(9)
C(141) 0.10(1) 0.08(2) 0.034(8) -0.01(2) 0.01(1) 0.02(1)
C(142) 0.08(1) 0.08(1) 0.06(1) 0.01(1) 0.00(1) -0.04(1)
C(145) 0.048(9) 0.06(1) 0.014(7) -0.001(10) 0.025(9) 0.04(1)
C(146) 0.11(1) 0.10(2) 0.013(7) -0.03(1) 0.02(1) 0.02(1)
C(147) 0.08(1) 0.08(1) 0.10(2) 0.00(1) -0.06(1) 0.03(1)
C(148) 0.05(1) 0.06(1) 0.050(10) 0.04(1) -0.01(1) 0.039(10)
C(149) 0.10(1) 0.07(1) 0.061(9) -0.03(1) -0.036(9) 0.004(9)
C(150) 0.05(1) 0.06(1) 0.024(9) 0.02(1) 0.06(1) 0.01(1)
C(151) 0.031(7) 0.045(8) 0.041(6) 0.000(7) 0.021(6) -0.008(6)
C(152) 0.069(8) 0.036(7) 0.042(7) -0.007(7) -0.028(7) 0.029(7)
C(153) 0.044(10) 0.043(8) 0.039(7) 0.048(8) 0.006(7) 0.002(8)
C(157) 0.026(7) 0.054(9) 0.048(7) 0.012(8) 0.014(6) -0.007(8)
C(158) 0.032(7) 0.038(7) 0.079(8) 0.034(6) -0.017(8) -0.015(8)
C(167) 0.05(1) 0.056(9) 0.033(8) 0.02(1) 0.031(9) -0.006(9)
C(169) 0.08(1) 0.09(2) 0.10(2) 0.00(1) 0.03(2) -0.03(2)
C(172) 0.068(8) 0.029(6) 0.039(6) 0.008(6) -0.018(7) 0.037(6)
C(173) 0.024(8) 0.027(6) 0.08(1) 0.029(8) -0.004(10) 0.009(7)
C(174) 0.030(9) 0.07(1) 0.05(1) 0.02(1) 0.038(10) 0.01(1)
C(175) 0.11(1) 0.17(2) 0.08(1) -0.03(2) -0.01(1) -0.05(2)
C(176) 0.07(1) 0.11(2) 0.11(2) 0.02(1) -0.02(1) -0.06(1)
C(178) 0.05(1) 0.11(2) 0.08(2) -0.02(2) 0.05(2) 0.00(2)
C(179) 0.082(10) 0.11(1) 0.13(2) -0.01(1) -0.05(1) -0.05(1)
C(180) 0.07(2) 0.05(1) 0.04(1) 0.01(2) 0.04(2) 0.06(2)
C(189) 0.07(2) 0.08(1) 0.14(2) 0.00(2) -0.04(2) 0.06(2)
C(193) 0.027(8) 0.08(1) 0.06(1) 0.014(9) 0.023(8) -0.02(1)
C(195) 0.08(2) 0.11(4) -0.043(7) -0.03(3) 0.19(3) 0.44(6)
C(198) 0.07(1) 0.08(1) 0.026(6) -0.01(1) 0.02(1) 0.02(1)
C(199) 0.06(2) 0.11(2) 0.38(6) 0.10(2) -0.02(3) -0.13(3)
C(203) 0.08(1) 0.11(1) 0.22(2) -0.07(1) 0.11(1) -0.10(2)
C(204) 0.29(5) 0.11(2) 0.18(3) -0.07(3) -0.06(4) 0.06(2)
C(205) 0.06(1) 0.14(2) 0.32(5) -0.05(2) 0.15(2) -0.14(3)
C(206) 0.10(2) 0.17(2) 0.17(3) -0.03(2) 0.01(2) -0.09(3)
C(207) 0.11(1) 0.07(1) 0.06(2) -0.07(1) -0.02(1) 0.09(1)
C(208) 0.10(2) 0.19(2) 0.17(3) -0.02(3) -0.04(2) 0.03(3)
C(209) 0.16(2) 0.30(4) 0.31(4) -0.16(3) -0.10(3) 0.01(4)
C(210) 0.09(2) 0.14(2) 0.23(5) -0.01(2) 0.01(2) -0.08(3)
C(211) 0.15(2) 0.19(3) 0.013(8) -0.09(3) 0.03(2) 0.04(2)

loop_
_atom_type_symbol
_atom_type_description
_atom_type_scat_dispersion_real
_atom_type_scat_dispersion_imag
_atom_type_scat_source
C C 0.003 0.002
;International Tables for Crystallography
(1992, Vol. C, Tables 4.2.6.8 and 6.1.1.1)
;
H H 0.000 0.000
;International Tables for Crystallography
(1992, Vol. C, Table 6.1.1.2)
;
I I -0.474 1.812
;International Tables for Crystallography
(1992, Vol. C, Tables 4.2.6.8 and 6.1.1.1)
;
O O 0.011 0.006
;International Tables for Crystallography
(1992, Vol. C, Tables 4.2.6.8 and 6.1.1.1)
;
